data_4029813
loop_
_publ_author_name
'Fort, Diego A.'
'Woltering, Thomas J.'
'Alker, Andr\'e M'
'Bach, Thorsten'

_publ_section_title
;
 An intramolecular [2 + 2] photocycloaddition approach to conformationally
 restricted bis-pyrrolidines.
;
_journal_issue 15
_journal_name_full 'The Journal of organic chemistry'
_journal_page_first 7152
_journal_page_last 7161
_journal_paper_doi 10.1021/jo501302f
_journal_volume 79
_journal_year 2014
_chemical_absolute_configuration ad
_chemical_formula_sum 'C20 H26 N2 O3'
_chemical_formula_weight 342.43
_chemical_name_systematic
; 
 ? 
;
_space_group_IT_number 19
_symmetry_cell_setting orthorhombic
_symmetry_space_group_name_Hall 'P 2ac 2ab'
_symmetry_space_group_name_H-M 'P 21 21 21'
_atom_sites_solution_hydrogens geom
_atom_sites_solution_primary direct
_atom_sites_solution_secondary difmap
_audit_creation_method SHELXL-97
_cell_angle_alpha 90.00
_cell_angle_beta 90.00
_cell_angle_gamma 90.00
_cell_formula_units_Z 4
_cell_length_a 6.432
_cell_length_b 16.97230(10)
_cell_length_c 17.29950(10)
_cell_measurement_temperature 150(2)
_cell_volume 1888.514(16)
_computing_cell_refinement
;
CrysAlisPro, Agilent Technologies,
Version 1.171.36.24 (release 03-12-2012 CrysAlis171 .NET)
(compiled Dec  3 2012,18:21:49)
;
_computing_data_collection
;
CrysAlisPro, Agilent Technologies,
Version 1.171.36.24 (release 03-12-2012 CrysAlis171 .NET)
(compiled Dec  3 2012,18:21:49)
;
_computing_data_reduction
;
CrysAlisPro, Agilent Technologies,
Version 1.171.36.24 (release 03-12-2012 CrysAlis171 .NET)
(compiled Dec  3 2012,18:21:49)
;
_computing_molecular_graphics XSHELL
_computing_structure_refinement 'SHELXL-97 (Sheldrick, 1997)'
_computing_structure_solution 'SHELXS-97 (Sheldrick, 1990)'
_diffrn_ambient_temperature 160(2)
_diffrn_detector_area_resol_mean 0.85
_diffrn_measured_fraction_theta_full 0.997
_diffrn_measured_fraction_theta_max 0.997
_diffrn_measurement_device_type 'Goniometer Xcalibur, detector: Ruby (Gemini ultra Cu)'
_diffrn_measurement_method '\w scans'
_diffrn_radiation_monochromator mirror
_diffrn_radiation_source 'Enhance Ultra (Cu) X-ray Source'
_diffrn_radiation_type CuK\a
_diffrn_radiation_wavelength 1.54178
_diffrn_reflns_av_R_equivalents 0.0305
_diffrn_reflns_av_sigmaI/netI 0.0088
_diffrn_reflns_limit_h_max 7
_diffrn_reflns_limit_h_min -7
_diffrn_reflns_limit_k_max 19
_diffrn_reflns_limit_k_min -19
_diffrn_reflns_limit_l_max 20
_diffrn_reflns_limit_l_min -20
_diffrn_reflns_number 50618
_diffrn_reflns_theta_full 65.07
_diffrn_reflns_theta_max 65.07
_diffrn_reflns_theta_min 3.65
_exptl_absorpt_coefficient_mu 0.651
_exptl_absorpt_correction_T_max 1.00000
_exptl_absorpt_correction_T_min 0.74408
_exptl_absorpt_correction_type multi-scan
_exptl_absorpt_process_details
;
CrysAlisPro, Agilent Technologies,
Version 1.171.36.24 (release 03-12-2012 CrysAlis171 .NET)
(compiled Dec  3 2012,18:21:49)
Empirical absorption correction using spherical harmonics,
 implemented in SCALE3 ABSPACK scaling algorithm.
;
_exptl_crystal_colour colourless
_exptl_crystal_density_diffrn 1.204
_exptl_crystal_density_method 'not measured'
_exptl_crystal_F_000 736
_exptl_crystal_size_max 0.50
_exptl_crystal_size_mid 0.40
_exptl_crystal_size_min 0.30
_refine_diff_density_max 0.170
_refine_diff_density_min -0.155
_refine_diff_density_rms 0.028
_refine_ls_abs_structure_details 'Flack H D (1983), Acta Cryst. A39, 876-881'
_refine_ls_abs_structure_Flack -0.01(14)
_refine_ls_extinction_method none
_refine_ls_goodness_of_fit_ref 1.059
_refine_ls_hydrogen_treatment refall
_refine_ls_matrix_type full
_refine_ls_number_parameters 330
_refine_ls_number_reflns 3221
_refine_ls_number_restraints 0
_refine_ls_restrained_S_all 1.059
_refine_ls_R_factor_all 0.0246
_refine_ls_R_factor_gt 0.0245
_refine_ls_shift/su_max 0.001
_refine_ls_shift/su_mean 0.000
_refine_ls_structure_factor_coef Fsqd
_refine_ls_weighting_details 'calc w=1/[\s^2^(Fo^2^)+(0.0398P)^2^+0.2200P] where P=(Fo^2^+2Fc^2^)/3'
_refine_ls_weighting_scheme calc
_refine_ls_wR_factor_gt 0.0642
_refine_ls_wR_factor_ref 0.0643
_reflns_number_gt 3204
_reflns_number_total 3221
_reflns_threshold_expression >2sigma(I)
_cod_data_source_file jo501302f_si_002.cif
_cod_data_source_block x2698_cu
_cod_depositor_comments
;
The following automatic conversions were performed:

'_symmetry_cell_setting' value 'Orthorhombic' changed to
'orthorhombic' according to
/usr/data/users/saulius/crontab/automatic-downloads/rss-feeds/ACS/lib/dictionaries/cif_core.dic
dictionary named 'cif_core.dic' version 2.4.2 from 2011-04-26.

Automatic conversion script
Id: cif_fix_values 2281 2013-09-26 08:29:07Z andrius 

 Adding full bibliography for 4029813--4029815.cif.
;
_cod_original_cell_volume 1888.426(16)
_cod_original_sg_symbol_H-M 'P2(1)2(1)2(1) '
_cod_database_code 4029813

loop_
_symmetry_equiv_pos_as_xyz
'x, y, z'
'-x+1/2, -y, z+1/2'
'-x, y+1/2, -z+1/2'
'x+1/2, -y+1/2, -z'

loop_
_atom_site_label
_atom_site_type_symbol
_atom_site_fract_x
_atom_site_fract_y
_atom_site_fract_z
_atom_site_U_iso_or_equiv
_atom_site_adp_type
_atom_site_occupancy
_atom_site_symmetry_multiplicity
_atom_site_calc_flag
O1 O 0.94942(14) 0.80284(5) 0.10046(4) 0.03337(19) Uani 1 1 d
O2 O 1.04430(14) 0.85741(5) 0.21597(5) 0.0349(2) Uani 1 1 d
O3 O 0.23047(12) 0.55045(5) 0.24987(5) 0.0394(2) Uani 1 1 d
N4 N 0.55171(15) 0.49832(5) 0.22511(5) 0.0268(2) Uani 1 1 d
N5 N 0.93711(17) 0.73090(5) 0.20698(5) 0.0301(2) Uani 1 1 d
C6 C 0.5958(2) 0.35938(7) 0.09122(7) 0.0345(3) Uani 1 1 d
C7 C 0.5519(2) 0.33724(8) 0.01537(8) 0.0422(3) Uani 1 1 d
C8 C 0.3536(2) 0.34630(8) -0.01388(8) 0.0432(3) Uani 1 1 d
C9 C 0.1985(2) 0.37758(9) 0.03215(7) 0.0411(3) Uani 1 1 d
C10 C 0.24223(19) 0.40023(7) 0.10743(7) 0.0326(3) Uani 1 1 d
C11 C 0.44041(18) 0.39140(6) 0.13781(6) 0.0265(2) Uani 1 1 d
C12 C 0.48515(19) 0.41604(6) 0.22007(7) 0.0289(2) Uani 1 1 d
C13 C 0.41763(17) 0.55806(7) 0.23819(6) 0.0275(2) Uani 1 1 d
C14 C 0.76300(18) 0.52218(6) 0.20447(7) 0.0266(2) Uani 1 1 d
C15 C 0.76587(16) 0.61064(6) 0.22083(6) 0.0244(2) Uani 1 1 d
C16 C 0.53757(17) 0.63415(7) 0.23827(7) 0.0285(2) Uani 1 1 d
C17 C 0.6016(2) 0.66254(8) 0.32007(8) 0.0377(3) Uani 1 1 d
C18 C 0.83107(18) 0.64091(6) 0.30274(6) 0.0265(2) Uani 1 1 d
C19 C 0.97463(19) 0.71094(7) 0.28841(6) 0.0277(2) Uani 1 1 d
C20 C 0.88511(18) 0.66001(7) 0.16284(6) 0.0273(2) Uani 1 1 d
C21 C 0.98312(17) 0.80206(6) 0.17756(6) 0.0268(2) Uani 1 1 d
C22 C 0.9671(2) 0.87610(7) 0.05567(7) 0.0375(3) Uani 1 1 d
C23 C 0.8185(3) 0.93780(11) 0.08620(10) 0.0584(4) Uani 1 1 d
C24 C 1.1915(3) 0.90371(12) 0.05554(10) 0.0602(4) Uani 1 1 d
C25 C 0.9018(3) 0.84893(10) -0.02459(8) 0.0492(4) Uani 1 1 d
H18 H 0.895(2) 0.6027(8) 0.3363(8) 0.030(3) Uiso 1 1 d
H14A H 0.867(2) 0.4931(7) 0.2367(8) 0.027(3) Uiso 1 1 d
H19A H 1.119(2) 0.6933(8) 0.2968(7) 0.026(3) Uiso 1 1 d
H6 H 0.732(3) 0.3515(8) 0.1137(8) 0.038(4) Uiso 1 1 d
H19B H 0.943(2) 0.7574(8) 0.3204(8) 0.032(3) Uiso 1 1 d
H14B H 0.788(2) 0.5119(8) 0.1483(8) 0.033(3) Uiso 1 1 d
H20A H 0.800(2) 0.6732(8) 0.1182(8) 0.037(4) Uiso 1 1 d
H12A H 0.595(2) 0.3832(8) 0.2418(8) 0.033(3) Uiso 1 1 d
H10 H 0.136(2) 0.4217(9) 0.1386(9) 0.041(4) Uiso 1 1 d
H25A H 0.756(3) 0.8286(10) -0.0232(9) 0.055(5) Uiso 1 1 d
H12B H 0.358(2) 0.4107(8) 0.2508(8) 0.037(4) Uiso 1 1 d
H24A H 1.203(3) 0.9491(12) 0.0189(11) 0.072(6) Uiso 1 1 d
H23A H 0.860(3) 0.9593(11) 0.1357(11) 0.059(5) Uiso 1 1 d
H17A H 0.579(3) 0.7190(10) 0.3304(9) 0.051(4) Uiso 1 1 d
H7 H 0.658(3) 0.3155(10) -0.0138(10) 0.056(5) Uiso 1 1 d
H24B H 1.231(3) 0.9222(9) 0.1074(10) 0.049(4) Uiso 1 1 d
H20B H 1.015(2) 0.6323(8) 0.1463(7) 0.028(3) Uiso 1 1 d
H16 H 0.473(2) 0.6738(8) 0.2036(8) 0.035(3) Uiso 1 1 d
H23B H 0.812(3) 0.9796(12) 0.0502(12) 0.075(6) Uiso 1 1 d
H17B H 0.538(2) 0.6299(9) 0.3628(9) 0.047(4) Uiso 1 1 d
H25B H 0.913(3) 0.8933(10) -0.0591(10) 0.055(5) Uiso 1 1 d
H24C H 1.281(3) 0.8569(12) 0.0355(11) 0.070(6) Uiso 1 1 d
H9 H 0.058(3) 0.3820(10) 0.0136(9) 0.055(4) Uiso 1 1 d
H23C H 0.669(4) 0.9140(13) 0.0894(12) 0.079(7) Uiso 1 1 d
H8 H 0.318(3) 0.3293(10) -0.0664(10) 0.056(5) Uiso 1 1 d
H25C H 1.001(3) 0.8040(12) -0.0406(11) 0.071(6) Uiso 1 1 d

loop_
_atom_site_aniso_label
_atom_site_aniso_U_11
_atom_site_aniso_U_22
_atom_site_aniso_U_33
_atom_site_aniso_U_23
_atom_site_aniso_U_13
_atom_site_aniso_U_12
O1 0.0419(5) 0.0316(4) 0.0266(4) 0.0030(3) -0.0009(4) -0.0063(4)
O2 0.0413(5) 0.0288(4) 0.0346(4) -0.0017(3) -0.0035(4) -0.0086(4)
O3 0.0206(4) 0.0392(5) 0.0583(6) -0.0012(4) 0.0039(4) -0.0001(4)
N4 0.0224(4) 0.0255(5) 0.0327(5) -0.0029(4) 0.0006(4) -0.0019(4)
N5 0.0395(6) 0.0264(5) 0.0245(4) -0.0005(4) -0.0065(4) -0.0079(4)
C6 0.0317(6) 0.0289(6) 0.0428(7) 0.0009(5) 0.0058(5) 0.0004(5)
C7 0.0489(8) 0.0362(6) 0.0415(7) -0.0066(5) 0.0179(6) -0.0011(6)
C8 0.0513(8) 0.0457(7) 0.0324(6) -0.0043(6) 0.0033(6) -0.0133(6)
C9 0.0361(7) 0.0518(8) 0.0355(6) -0.0005(6) -0.0024(6) -0.0081(6)
C10 0.0275(6) 0.0346(6) 0.0356(6) -0.0009(5) 0.0037(5) -0.0024(5)
C11 0.0275(5) 0.0191(5) 0.0329(5) 0.0013(4) 0.0029(5) -0.0044(4)
C12 0.0283(6) 0.0252(5) 0.0332(6) 0.0024(4) 0.0008(5) -0.0038(5)
C13 0.0229(5) 0.0306(6) 0.0289(5) -0.0009(4) -0.0014(4) 0.0015(5)
C14 0.0221(5) 0.0264(5) 0.0313(6) -0.0039(4) 0.0023(5) 0.0004(5)
C15 0.0227(5) 0.0244(5) 0.0260(5) -0.0028(4) 0.0003(4) 0.0000(4)
C16 0.0239(5) 0.0264(5) 0.0352(6) -0.0026(4) 0.0008(5) 0.0039(5)
C17 0.0329(6) 0.0401(7) 0.0400(7) -0.0135(6) 0.0079(5) -0.0022(5)
C18 0.0289(5) 0.0266(5) 0.0241(5) -0.0017(4) -0.0002(4) 0.0004(5)
C19 0.0311(6) 0.0281(5) 0.0240(5) -0.0004(4) -0.0041(5) -0.0018(5)
C20 0.0295(6) 0.0280(5) 0.0245(5) -0.0033(4) -0.0013(4) -0.0055(5)
C21 0.0228(5) 0.0286(5) 0.0290(5) 0.0005(4) -0.0005(4) -0.0024(5)
C22 0.0449(7) 0.0373(6) 0.0302(5) 0.0092(5) 0.0045(5) -0.0060(6)
C23 0.0840(13) 0.0496(9) 0.0417(8) 0.0116(7) 0.0016(8) 0.0207(9)
C24 0.0593(10) 0.0737(11) 0.0476(9) 0.0069(8) 0.0086(8) -0.0310(9)
C25 0.0587(9) 0.0591(9) 0.0298(6) 0.0119(6) 0.0015(6) -0.0079(8)

loop_
_atom_type_symbol
_atom_type_description
_atom_type_scat_dispersion_real
_atom_type_scat_dispersion_imag
_atom_type_scat_source
C C 0.0181 0.0091 'International Tables Vol C Tables 4.2.6.8 and 6.1.1.4'
H H 0.0000 0.0000 'International Tables Vol C Tables 4.2.6.8 and 6.1.1.4'
N N 0.0311 0.0180 'International Tables Vol C Tables 4.2.6.8 and 6.1.1.4'
O O 0.0492 0.0322 'International Tables Vol C Tables 4.2.6.8 and 6.1.1.4'

loop_
_geom_angle_atom_site_label_1
_geom_angle_atom_site_label_2
_geom_angle_atom_site_label_3
_geom_angle
C21 O1 C22 121.09(9)
C13 N4 C14 115.25(9)
C13 N4 C12 122.67(9)
C14 N4 C12 121.45(9)
C21 N5 C20 126.27(9)
C21 N5 C19 122.30(9)
C20 N5 C19 110.38(9)
C7 C6 C11 120.27(12)
C7 C6 H6 121.6(9)
C11 C6 H6 118.1(9)
C8 C7 C6 120.15(13)
C8 C7 H7 121.6(11)
C6 C7 H7 118.2(11)
C7 C8 C9 119.88(12)
C7 C8 H8 121.5(10)
C9 C8 H8 118.6(10)
C8 C9 C10 120.07(13)
C8 C9 H9 121.1(10)
C10 C9 H9 118.8(10)
C9 C10 C11 120.82(12)
C9 C10 H10 119.8(9)
C11 C10 H10 119.3(9)
C10 C11 C6 118.81(11)
C10 C11 C12 120.13(10)
C6 C11 C12 121.06(11)
N4 C12 C11 112.09(9)
N4 C12 H12A 108.1(8)
C11 C12 H12A 110.0(8)
N4 C12 H12B 107.5(8)
C11 C12 H12B 109.1(8)
H12A C12 H12B 110.1(11)
O3 C13 N4 125.10(11)
O3 C13 C16 126.38(10)
N4 C13 C16 108.50(9)
N4 C14 C15 103.78(9)
N4 C14 H14A 110.4(8)
C15 C14 H14A 111.9(7)
N4 C14 H14B 109.7(8)
C15 C14 H14B 110.5(8)
H14A C14 H14B 110.4(11)
C20 C15 C14 115.27(9)
C20 C15 C16 117.74(9)
C14 C15 C16 106.10(9)
C20 C15 C18 106.40(8)
C14 C15 C18 119.59(9)
C16 C15 C18 89.61(8)
C13 C16 C17 113.82(10)
C13 C16 C15 105.33(9)
C17 C16 C15 90.34(8)
C13 C16 H16 111.6(8)
C17 C16 H16 116.9(8)
C15 C16 H16 116.8(8)
C18 C17 C16 90.16(8)
C18 C17 H17A 114.1(10)
C16 C17 H17A 115.3(10)
C18 C17 H17B 113.4(9)
C16 C17 H17B 112.9(9)
H17A C17 H17B 109.9(13)
C19 C18 C17 115.03(10)
C19 C18 C15 105.72(8)
C17 C18 C15 89.87(9)
C19 C18 H18 111.3(8)
C17 C18 H18 116.8(8)
C15 C18 H18 116.1(8)
N5 C19 C18 103.66(9)
N5 C19 H19A 111.5(7)
C18 C19 H19A 108.0(8)
N5 C19 H19B 108.6(8)
C18 C19 H19B 114.0(8)
H19A C19 H19B 110.8(11)
N5 C20 C15 102.99(9)
N5 C20 H20A 110.7(8)
C15 C20 H20A 111.7(9)
N5 C20 H20B 110.2(7)
C15 C20 H20B 110.6(7)
H20A C20 H20B 110.4(11)
O2 C21 N5 123.97(10)
O2 C21 O1 125.71(10)
N5 C21 O1 110.32(9)
O1 C22 C23 110.66(11)
O1 C22 C24 109.61(12)
C23 C22 C24 112.81(15)
O1 C22 C25 101.73(10)
C23 C22 C25 110.72(13)
C24 C22 C25 110.77(12)
C22 C23 H23A 113.2(11)
C22 C23 H23B 108.5(12)
H23A C23 H23B 108.2(16)
C22 C23 H23C 109.4(12)
H23A C23 H23C 110.8(16)
H23B C23 H23C 106.6(17)
C22 C24 H24A 107.9(12)
C22 C24 H24B 110.0(10)
H24A C24 H24B 108.3(14)
C22 C24 H24C 106.9(11)
H24A C24 H24C 109.7(15)
H24B C24 H24C 113.9(15)
C22 C25 H25A 110.0(9)
C22 C25 H25B 108.0(10)
H25A C25 H25B 110.6(14)
C22 C25 H25C 107.4(11)
H25A C25 H25C 109.3(14)
H25B C25 H25C 111.6(14)

loop_
_geom_bond_atom_site_label_1
_geom_bond_atom_site_label_2
_geom_bond_distance
O1 C21 1.3514(14)
O1 C22 1.4695(14)
O2 C21 1.2161(14)
O3 C13 1.2274(14)
N4 C13 1.3502(15)
N4 C14 1.4622(14)
N4 C12 1.4632(14)
N5 C21 1.3435(15)
N5 C20 1.4637(14)
N5 C19 1.4687(14)
C6 C7 1.3938(19)
C6 C11 1.3940(16)
C6 H6 0.969(16)
C7 C8 1.380(2)
C7 H7 0.924(18)
C8 C9 1.383(2)
C8 H8 0.981(18)
C9 C10 1.3866(18)
C9 H9 0.963(18)
C10 C11 1.3869(17)
C10 H10 0.943(16)
C11 C12 1.5110(15)
C12 H12A 0.977(15)
C12 H12B 0.977(16)
C13 C16 1.5043(16)
C14 C15 1.5279(14)
C14 H14A 1.000(14)
C14 H14B 1.000(13)
C15 C20 1.5155(15)
C15 C16 1.5512(15)
C15 C18 1.5645(14)
C16 C17 1.5507(17)
C16 H16 0.991(14)
C17 C18 1.5500(17)
C17 H17A 0.986(17)
C17 H17B 1.010(16)
C18 C19 1.5254(16)
C18 H18 0.964(14)
C19 H19A 0.986(14)
C19 H19B 0.985(14)
C20 H20A 0.972(15)
C20 H20B 0.999(14)
C22 C23 1.513(2)
C22 C24 1.517(2)
C22 C25 1.5220(19)
C23 H23A 0.968(19)
C23 H23B 0.94(2)
C23 H23C 1.04(2)
C24 H24A 1.00(2)
C24 H24B 0.983(17)
C24 H24C 1.04(2)
C25 H25A 1.000(19)
C25 H25B 0.963(18)
C25 H25C 1.03(2)

loop_
_geom_torsion_atom_site_label_1
_geom_torsion_atom_site_label_2
_geom_torsion_atom_site_label_3
_geom_torsion_atom_site_label_4
_geom_torsion
C11 C6 C7 C8 -0.53(19)
C6 C7 C8 C9 0.2(2)
C7 C8 C9 C10 0.4(2)
C8 C9 C10 C11 -0.5(2)
C9 C10 C11 C6 0.12(17)
C9 C10 C11 C12 -179.72(11)
C7 C6 C11 C10 0.39(17)
C7 C6 C11 C12 -179.77(11)
C13 N4 C12 C11 93.02(13)
C14 N4 C12 C11 -77.39(13)
C10 C11 C12 N4 -89.97(12)
C6 C11 C12 N4 90.19(13)
C14 N4 C13 O3 173.69(11)
C12 N4 C13 O3 2.73(18)
C14 N4 C13 C16 -7.96(13)
C12 N4 C13 C16 -178.93(9)
C13 N4 C14 C15 10.83(13)
C12 N4 C14 C15 -178.08(9)
N4 C14 C15 C20 -141.09(9)
N4 C14 C15 C16 -8.87(11)
N4 C14 C15 C18 90.09(11)
O3 C13 C16 C17 82.46(15)
N4 C13 C16 C17 -95.85(11)
O3 C13 C16 C15 179.80(11)
N4 C13 C16 C15 1.48(12)
C20 C15 C16 C13 135.67(10)
C14 C15 C16 C13 4.84(11)
C18 C15 C16 C13 -115.95(9)
C20 C15 C16 C17 -109.48(10)
C14 C15 C16 C17 119.70(9)
C18 C15 C16 C17 -1.10(9)
C13 C16 C17 C18 108.06(10)
C15 C16 C17 C18 1.11(9)
C16 C17 C18 C19 106.24(10)
C16 C17 C18 C15 -1.10(9)
C20 C15 C18 C19 3.95(12)
C14 C15 C18 C19 136.69(10)
C16 C15 C18 C19 -114.94(9)
C20 C15 C18 C17 119.99(10)
C14 C15 C18 C17 -107.27(11)
C16 C15 C18 C17 1.10(9)
C21 N5 C19 C18 159.46(10)
C20 N5 C19 C18 -31.54(12)
C17 C18 C19 N5 -81.81(12)
C15 C18 C19 N5 15.60(12)
C21 N5 C20 C15 -157.58(11)
C19 N5 C20 C15 33.96(12)
C14 C15 C20 N5 -157.00(9)
C16 C15 C20 N5 76.51(11)
C18 C15 C20 N5 -21.93(11)
C20 N5 C21 O2 -172.82(12)
C19 N5 C21 O2 -5.65(18)
C20 N5 C21 O1 7.83(16)
C19 N5 C21 O1 175.01(10)
C22 O1 C21 O2 -5.76(18)
C22 O1 C21 N5 173.57(10)
C21 O1 C22 C23 -58.51(16)
C21 O1 C22 C24 66.53(15)
C21 O1 C22 C25 -176.18(11)
